data_4339842
loop_
_publ_author_name
'Yang, Guo-Dong'
'Dai, Jing-Cao'
'Lian, Yun-Xia'
'Wu, Wen-Shi'
'Lin, Jian-Ming'
'Hu, Sheng-Min'
'Sheng, Tian-Lu'
'Fu, Zhi-Yong'
'Wu, Xin-Tao'

_publ_section_title
;
 [Ph(3)PCH(2)Ph](2)[Zn(3)(tp)(3)Cl(2)] and Ni(3)(tma)(2)(H(2)O)(8): two
 unusual claylike frameworks of metal-polycarboxylate coordination
 polymers (tp = terephthalate, tma = trimesate).
;
_journal_issue 19
_journal_name_full 'Inorganic chemistry'
_journal_page_first 7910
_journal_page_last 7916
_journal_paper_doi 10.1021/ic700882n
_journal_volume 46
_journal_year 2007
_chemical_formula_sum 'C18 H22 Ni3 O20'
_chemical_formula_weight 734.49
_chemical_name_systematic
; 
 ? 
;
_space_group_IT_number 2
_symmetry_cell_setting triclinic
_symmetry_space_group_name_Hall '-P 1'
_symmetry_space_group_name_H-M 'P -1'
_atom_sites_solution_hydrogens geom
_atom_sites_solution_primary direct
_atom_sites_solution_secondary difmap
_audit_creation_method SHELXL-97
_cell_angle_alpha 112.675(2)
_cell_angle_beta 94.0070(10)
_cell_angle_gamma 106.411(2)
_cell_formula_units_Z 1
_cell_length_a 6.6643(8)
_cell_length_b 9.6222(11)
_cell_length_c 10.0889(11)
_cell_measurement_temperature 293(2)
_cell_volume 560.82(11)
_computing_cell_refinement 'Siemens saint'
_computing_data_collection 'Siemens Smart'
_computing_data_reduction 'Siemens saint'
_computing_molecular_graphics 'Siemens SHELXTL'
_computing_publication_material 'Siemens SHELXTL'
_computing_structure_refinement 'SHELXL-97 (Sheldrick, 1997)'
_computing_structure_solution 'SHELXS-97 (Sheldrick, 1990)'
_diffrn_ambient_temperature 293(2)
_diffrn_measured_fraction_theta_full 0.969
_diffrn_measured_fraction_theta_max 0.969
_diffrn_measurement_device_type 'Siemens P4'
_diffrn_measurement_method '\w scans'
_diffrn_radiation_monochromator graphite
_diffrn_radiation_source 'fine-focus sealed tube'
_diffrn_radiation_type MoK\a
_diffrn_radiation_wavelength 0.71073
_diffrn_reflns_av_R_equivalents 0.0347
_diffrn_reflns_av_sigmaI/netI 0.0756
_diffrn_reflns_limit_h_max 5
_diffrn_reflns_limit_h_min -7
_diffrn_reflns_limit_k_max 10
_diffrn_reflns_limit_k_min -11
_diffrn_reflns_limit_l_max 11
_diffrn_reflns_limit_l_min -12
_diffrn_reflns_number 2852
_diffrn_reflns_theta_full 25.05
_diffrn_reflns_theta_max 25.05
_diffrn_reflns_theta_min 2.23
_exptl_absorpt_coefficient_mu 2.600
_exptl_absorpt_correction_T_max 1.000000
_exptl_absorpt_correction_T_min 0.674464
_exptl_absorpt_correction_type sadabs
_exptl_crystal_colour green
_exptl_crystal_density_diffrn 2.175
_exptl_crystal_density_method 'not measured'
_exptl_crystal_description block
_exptl_crystal_F_000 374
_exptl_crystal_size_max 0.20
_exptl_crystal_size_mid 0.16
_exptl_crystal_size_min 0.10
_refine_diff_density_max 0.683
_refine_diff_density_min -0.687
_refine_diff_density_rms 0.154
_refine_ls_extinction_method none
_refine_ls_goodness_of_fit_ref 1.003
_refine_ls_hydrogen_treatment mixed
_refine_ls_matrix_type full
_refine_ls_number_parameters 187
_refine_ls_number_reflns 1908
_refine_ls_number_restraints 0
_refine_ls_restrained_S_all 1.003
_refine_ls_R_factor_all 0.0801
_refine_ls_R_factor_gt 0.0538
_refine_ls_shift/su_max 0.000
_refine_ls_shift/su_mean 0.000
_refine_ls_structure_factor_coef Fsqd
_refine_ls_weighting_details 'calc w=1/[\s^2^(Fo^2^)+(0.0890P)^2^+0.8800P] where P=(Fo^2^+2Fc^2^)/3'
_refine_ls_weighting_scheme calc
_refine_ls_wR_factor_gt 0.1364
_refine_ls_wR_factor_ref 0.1554
_reflns_number_gt 1410
_reflns_number_total 1908
_reflns_threshold_expression >2sigma(I)
_cod_data_source_file ic700882n-file002.cif
_cod_data_source_block Compound_2
_cod_depositor_comments
;
The following automatic conversions were performed:

'_symmetry_cell_setting' value 'Triclinic' changed to 'triclinic'
according to
/usr/data/users/saulius/automatic-downloads/retrospective/ACS/lib/dictionaries/cif_core.dic
dictionary named 'cif_core.dic' version 2.4.2 from 2011-04-26.

Automatic conversion script
Id: cif_fix_values 2281 2013-09-26 08:29:07Z andrius 
;
_cod_original_sg_symbol_H-M P-1
_cod_database_code 4339842

loop_
_symmetry_equiv_pos_as_xyz
'x, y, z'
'-x, -y, -z'

loop_
_atom_site_label
_atom_site_type_symbol
_atom_site_fract_x
_atom_site_fract_y
_atom_site_fract_z
_atom_site_U_iso_or_equiv
_atom_site_adp_type
_atom_site_occupancy
_atom_site_symmetry_multiplicity
_atom_site_calc_flag
_atom_site_refinement_flags
Ni1 Ni 0.08473(15) -0.36276(10) -0.23382(9) 0.0242(3) Uani 1 1 d .
Ni2 Ni 0.0000 0.0000 0.0000 0.0148(3) Uani 1 2 d S
O1 O 0.0994(8) -0.2153(5) -0.3368(5) 0.0247(11) Uani 1 1 d .
O2 O 0.2124(8) 0.0155(6) -0.1327(5) 0.0296(12) Uani 1 1 d .
O3 O 0.6000(8) 0.5246(6) -0.1568(5) 0.0317(12) Uani 1 1 d .
O4 O 0.7762(8) 0.4823(6) -0.3402(5) 0.0298(12) Uani 1 1 d .
O5 O 0.2400(8) 0.0512(6) -0.8223(5) 0.0262(11) Uani 1 1 d .
O6 O 0.1356(9) -0.1874(6) -0.8140(5) 0.0369(14) Uani 1 1 d .
O7 O 0.1179(11) -0.5114(6) -0.1344(6) 0.0470(16) Uani 1 1 d .
O8 O 0.3957(9) -0.2317(7) -0.1161(6) 0.0473(16) Uani 1 1 d .
O9 O 0.1934(9) -0.5027(7) -0.4048(5) 0.0380(13) Uani 1 1 d .
O10 O -0.0439(8) -0.2397(5) -0.0653(4) 0.0228(11) Uani 1 1 d .
C1 C 0.2611(10) 0.0268(8) -0.3576(7) 0.0195(14) Uani 1 1 d .
C2 C 0.3838(10) 0.1895(8) -0.2836(7) 0.0192(14) Uani 1 1 d .
H2 H 0.4116 0.2400 -0.1817 0.023 Uiso 1 1 calc R
C3 C 0.4641(11) 0.2751(8) -0.3641(7) 0.0216(15) Uani 1 1 d .
C4 C 0.4116(11) 0.2033(8) -0.5157(7) 0.0234(15) Uani 1 1 d .
H4 H 0.4605 0.2623 -0.5684 0.028 Uiso 1 1 calc R
C5 C 0.2844(10) 0.0413(8) -0.5901(7) 0.0208(14) Uani 1 1 d .
C6 C 0.2163(10) -0.0463(8) -0.5090(7) 0.0218(15) Uani 1 1 d .
H6 H 0.1399 -0.1552 -0.5577 0.026 Uiso 1 1 calc R
C7 C 0.1844(10) -0.0640(8) -0.2686(7) 0.0208(15) Uani 1 1 d .
C8 C 0.6219(11) 0.4398(8) -0.2803(7) 0.0249(16) Uani 1 1 d .
C9 C 0.2168(11) -0.0380(9) -0.7536(7) 0.0256(16) Uani 1 1 d .

loop_
_atom_site_aniso_label
_atom_site_aniso_U_11
_atom_site_aniso_U_22
_atom_site_aniso_U_33
_atom_site_aniso_U_23
_atom_site_aniso_U_13
_atom_site_aniso_U_12
Ni1 0.0344(6) 0.0218(5) 0.0148(5) 0.0040(4) 0.0000(4) 0.0137(4)
Ni2 0.0183(6) 0.0118(6) 0.0104(6) 0.0036(5) 0.0009(4) 0.0013(5)
O1 0.034(3) 0.018(3) 0.020(2) 0.008(2) 0.006(2) 0.006(2)
O2 0.028(3) 0.031(3) 0.016(2) 0.004(2) 0.007(2) -0.004(2)
O3 0.041(3) 0.024(3) 0.017(3) 0.000(2) 0.005(2) 0.007(2)
O4 0.038(3) 0.029(3) 0.014(2) 0.007(2) 0.001(2) 0.005(2)
O5 0.036(3) 0.025(3) 0.017(2) 0.010(2) -0.002(2) 0.009(2)
O6 0.065(4) 0.022(3) 0.012(2) 0.001(2) -0.007(2) 0.010(3)
O7 0.088(5) 0.033(3) 0.028(3) 0.014(3) -0.003(3) 0.034(3)
O8 0.036(3) 0.065(4) 0.028(3) 0.005(3) -0.005(2) 0.021(3)
O9 0.051(4) 0.046(4) 0.021(3) 0.009(2) 0.005(2) 0.030(3)
O10 0.043(3) 0.013(2) 0.010(2) 0.0026(18) 0.002(2) 0.010(2)
C1 0.019(3) 0.026(4) 0.015(3) 0.008(3) 0.006(3) 0.010(3)
C2 0.017(3) 0.024(4) 0.014(3) 0.004(3) 0.000(3) 0.010(3)
C3 0.025(4) 0.025(4) 0.014(3) 0.004(3) 0.003(3) 0.014(3)
C4 0.032(4) 0.022(4) 0.022(3) 0.012(3) 0.007(3) 0.011(3)
C5 0.020(3) 0.027(4) 0.015(3) 0.008(3) 0.000(3) 0.010(3)
C6 0.022(4) 0.022(4) 0.018(3) 0.006(3) 0.002(3) 0.007(3)
C7 0.012(3) 0.031(4) 0.018(3) 0.009(3) 0.003(3) 0.006(3)
C8 0.030(4) 0.020(4) 0.023(4) 0.009(3) 0.001(3) 0.008(3)
C9 0.030(4) 0.031(4) 0.018(4) 0.008(3) 0.000(3) 0.017(3)

loop_
_atom_type_symbol
_atom_type_description
_atom_type_scat_dispersion_real
_atom_type_scat_dispersion_imag
_atom_type_scat_source
C C 0.0033 0.0016 'International Tables Vol C Tables 4.2.6.8 and 6.1.1.4'
H H 0.0000 0.0000 'International Tables Vol C Tables 4.2.6.8 and 6.1.1.4'
O O 0.0106 0.0060 'International Tables Vol C Tables 4.2.6.8 and 6.1.1.4'
Ni Ni 0.3393 1.1124 'International Tables Vol C Tables 4.2.6.8 and 6.1.1.4'

loop_
_geom_angle_atom_site_label_1
_geom_angle_atom_site_label_2
_geom_angle_atom_site_label_3
_geom_angle
_geom_angle_site_symmetry_1
_geom_angle_site_symmetry_3
O1 Ni1 O9 87.7(2) . .
O1 Ni1 O10 95.27(18) . .
O9 Ni1 O10 175.3(2) . .
O1 Ni1 O8 91.5(2) . .
O9 Ni1 O8 90.9(2) . .
O10 Ni1 O8 92.6(2) . .
O1 Ni1 O4 96.59(19) . 1_445
O9 Ni1 O4 88.0(2) . 1_445
O10 Ni1 O4 88.05(19) . 1_445
O8 Ni1 O4 171.8(2) . 1_445
O1 Ni1 O7 171.0(2) . .
O9 Ni1 O7 86.3(2) . .
O10 Ni1 O7 91.1(2) . .
O8 Ni1 O7 82.0(3) . .
O4 Ni1 O7 89.9(2) 1_445 .
O2 Ni2 O2 180.0(2) . 2
O2 Ni2 O10 89.25(19) . 2
O2 Ni2 O10 90.75(19) 2 2
O2 Ni2 O10 90.75(19) . .
O2 Ni2 O10 89.25(19) 2 .
O10 Ni2 O10 180.0(3) 2 .
O2 Ni2 O5 87.29(19) . 2_554
O2 Ni2 O5 92.71(19) 2 2_554
O10 Ni2 O5 88.33(18) 2 2_554
O10 Ni2 O5 91.67(18) . 2_554
O2 Ni2 O5 92.71(19) . 1_556
O2 Ni2 O5 87.29(19) 2 1_556
O10 Ni2 O5 91.67(18) 2 1_556
O10 Ni2 O5 88.33(18) . 1_556
O5 Ni2 O5 180.00(18) 2_554 1_556
C7 O1 Ni1 122.1(4) . .
C7 O2 Ni2 128.2(4) . .
C8 O4 Ni1 126.9(4) . 1_665
C9 O5 Ni2 120.7(4) . 1_554
Ni1 O10 Ni2 122.0(2) . .
C6 C1 C2 119.9(6) . .
C6 C1 C7 121.7(6) . .
C2 C1 C7 118.4(6) . .
C3 C2 C1 119.5(6) . .
C4 C3 C2 120.4(6) . .
C4 C3 C8 122.2(6) . .
C2 C3 C8 117.2(6) . .
C3 C4 C5 120.1(6) . .
C6 C5 C4 119.1(6) . .
C6 C5 C9 119.4(6) . .
C4 C5 C9 121.4(6) . .
C1 C6 C5 120.8(6) . .
O2 C7 O1 125.5(6) . .
O2 C7 C1 117.2(6) . .
O1 C7 C1 117.3(5) . .
O3 C8 O4 124.2(6) . .
O3 C8 C3 119.2(6) . .
O4 C8 C3 116.7(6) . .
O6 C9 O5 124.3(6) . .
O6 C9 C5 117.7(6) . .
O5 C9 C5 118.0(6) . .

loop_
_geom_bond_atom_site_label_1
_geom_bond_atom_site_label_2
_geom_bond_distance
_geom_bond_site_symmetry_2
Ni1 O1 2.043(5) .
Ni1 O9 2.061(5) .
Ni1 O10 2.062(4) .
Ni1 O8 2.079(6) .
Ni1 O4 2.080(5) 1_445
Ni1 O7 2.086(5) .
Ni2 O2 2.029(4) .
Ni2 O2 2.029(4) 2
Ni2 O10 2.064(4) 2
Ni2 O10 2.064(4) .
Ni2 O5 2.119(4) 2_554
Ni2 O5 2.119(4) 1_556
O1 C7 1.273(8) .
O2 C7 1.255(8) .
O3 C8 1.244(8) .
O4 C8 1.277(8) .
O4 Ni1 2.080(5) 1_665
O5 C9 1.280(8) .
O5 Ni2 2.119(4) 1_554
O6 C9 1.253(8) .
C1 C6 1.381(9) .
C1 C2 1.402(9) .
C1 C7 1.500(9) .
C2 C3 1.398(9) .
C3 C4 1.382(9) .
C3 C8 1.494(9) .
C4 C5 1.405(9) .
C5 C6 1.397(9) .
C5 C9 1.496(9) .
